data_2240777
loop_
_publ_author_name
'Shahid, Muhammad'
'Tahir, Muhammad Nawaz'
'Salim, Muhammad'
'Munawar, Munawar Ali'
'Shad, Hazoor Ahmad'

_publ_section_title
;
 1-{[(<i>E</i>)-(4-{[(2<i>Z</i>)-2,3-Dihydro-1,3-thiazol-2-ylidene]sulfamoyl}phenyl)iminiumyl]methyl}naphthalen-2-olate
;
_journal_coeditor_code PK2552
_journal_issue 6
_journal_name_full 'Acta Crystallographica Section E'
_journal_page_first o421
_journal_page_last o422
_journal_paper_doi 10.1107/S2056989015009640
_journal_volume 71
_journal_year 2015
_chemical_formula_iupac 'C20 H15 N3 O3 S2'
_chemical_formula_moiety 'C20 H15 N3 O3 S2'
_chemical_formula_sum 'C20 H15 N3 O3 S2'
_chemical_formula_weight 409.47
_chemical_name_systematic
1-{[(<i>E</i>)-(4-{[(2<i>Z</i>)-2,3-Dihydro-1,3-thiazol-2-ylidene]sulfamoyl}phenyl)iminiumyl]methyl}naphthalen-2-olate
_space_group_crystal_system triclinic
_space_group_IT_number 2
_space_group_name_Hall '-P 1'
_space_group_name_H-M_alt 'P -1'
_symmetry_space_group_name_Hall '-P 1'
_symmetry_space_group_name_H-M 'P -1'
_atom_sites_solution_hydrogens geom
_atom_sites_solution_primary direct
_atom_sites_solution_secondary difmap
_audit_creation_method SHELXL-2014/7
_cell_angle_alpha 114.526(6)
_cell_angle_beta 91.556(5)
_cell_angle_gamma 102.044(5)
_cell_formula_units_Z 2
_cell_length_a 9.127(2)
_cell_length_b 10.1417(12)
_cell_length_c 11.355(3)
_cell_measurement_reflns_used 2086
_cell_measurement_temperature 296(2)
_cell_measurement_theta_max 26.00
_cell_measurement_theta_min 2.275
_cell_volume 927.5(3)
_computing_cell_refinement
;
SAINT (Bruker, 2007)
;
_computing_data_collection
;
APEX2 (Bruker, 2007)
;
_computing_data_reduction
;
SAINT (Bruker, 2007)
;
_computing_molecular_graphics
;
ORTEP-3 for Windows (Farrugia, 2012) and PLATON (Spek, 2009)
;
_computing_publication_material
;
WinGX (Farrugia, 2012) and PLATON (Spek, 2009)
;
_computing_structure_refinement
;
SHELXL2014 (Sheldrick, 2015)
;
_computing_structure_solution
;
SHELXS97 (Sheldrick, 2008)
;
_diffrn_ambient_temperature 296(2)
_diffrn_detector_area_resol_mean 7.80
_diffrn_measured_fraction_theta_full 0.978
_diffrn_measured_fraction_theta_max 0.978
_diffrn_measurement_device_type 'Bruker Kappa APEXII CCD'
_diffrn_measurement_method \w
_diffrn_radiation_monochromator graphite
_diffrn_radiation_source 'fine-focus sealed tube'
_diffrn_radiation_type MoK\a
_diffrn_radiation_wavelength 0.71073
_diffrn_reflns_av_R_equivalents 0.0521
_diffrn_reflns_limit_h_max 11
_diffrn_reflns_limit_h_min -11
_diffrn_reflns_limit_k_max 10
_diffrn_reflns_limit_k_min -12
_diffrn_reflns_limit_l_max 13
_diffrn_reflns_limit_l_min -13
_diffrn_reflns_number 13121
_diffrn_reflns_theta_full 26.00
_diffrn_reflns_theta_max 26.00
_diffrn_reflns_theta_min 2.275
_diffrn_standards_number 0
_exptl_absorpt_coefficient_mu 0.313
_exptl_absorpt_correction_T_max 0.948
_exptl_absorpt_correction_T_min 0.910
_exptl_absorpt_correction_type multi-scan
_exptl_absorpt_process_details
;
(SADABS; Bruker, 2005)
;
_exptl_crystal_colour 'light orange'
_exptl_crystal_density_diffrn 1.466
_exptl_crystal_density_method 'not measured'
_exptl_crystal_description plate
_exptl_crystal_F_000 424
_exptl_crystal_size_max 0.32
_exptl_crystal_size_mid 0.26
_exptl_crystal_size_min 0.18
_refine_diff_density_max 0.229
_refine_diff_density_min -0.245
_refine_ls_goodness_of_fit_ref 1.006
_refine_ls_hydrogen_treatment constr
_refine_ls_matrix_type full
_refine_ls_number_parameters 253
_refine_ls_number_reflns 3554
_refine_ls_number_restraints 0
_refine_ls_restrained_S_all 1.006
_refine_ls_R_factor_all 0.0992
_refine_ls_R_factor_gt 0.0486
_refine_ls_shift/su_max 0.000
_refine_ls_shift/su_mean 0.000
_refine_ls_structure_factor_coef Fsqd
_refine_ls_weighting_details 'w=1/[\s^2^(Fo^2^)+(0.0596P)^2^] where P=(Fo^2^+2Fc^2^)/3'
_refine_ls_weighting_scheme calc
_refine_ls_wR_factor_gt 0.1064
_refine_ls_wR_factor_ref 0.1266
_reflns_number_gt 2086
_reflns_number_total 3554
_reflns_threshold_expression I>2\s(I)
_cod_data_source_file pk2552sup1.cif
_cod_data_source_block I
_cod_database_code 2240777
_shelx_space_group_comment
;
The symmetry employed for this shelxl refinement is uniquely defined
by the following loop, which should always be used as a source of
symmetry information in preference to the above space-group names.
They are only intended as comments.
;

loop_
_space_group_symop_operation_xyz
'x, y, z'
'-x, -y, -z'

loop_
_atom_site_type_symbol
_atom_site_label
_atom_site_fract_x
_atom_site_fract_y
_atom_site_fract_z
_atom_site_U_iso_or_equiv
_atom_site_adp_type
_atom_site_calc_flag
_atom_site_occupancy
S S1 0.26196(9) 0.20802(8) 0.46258(8) 0.0436(2) Uani d 1
S S2 0.57914(9) 0.19236(8) 0.58749(9) 0.0571(3) Uani d 1
O O1 -0.0869(3) 0.3290(3) 1.1505(2) 0.0747(7) Uani d 1
O O2 0.1538(2) 0.2532(2) 0.4023(2) 0.0580(6) Uani d 1
O O3 0.2907(2) 0.0638(2) 0.38835(19) 0.0498(5) Uani d 1
N N1 -0.0117(3) 0.1888(3) 0.9256(2) 0.0512(7) Uani d 1
H H1 0.0035 0.2699 0.9964 0.061 Uiso calc 1
N N2 0.4105(3) 0.3410(2) 0.5032(2) 0.0449(6) Uani d 1
N N3 0.6639(3) 0.4405(2) 0.5815(2) 0.0481(7) Uani d 1
H H3A 0.6652 0.5187 0.5689 0.058 Uiso calc 1
C C1 -0.1806(4) 0.2077(4) 1.1338(3) 0.0561(9) Uani d 1
C C2 -0.2866(5) 0.2126(4) 1.2278(4) 0.0728(11) Uani d 1
H H2 -0.2825 0.3016 1.3007 0.087 Uiso calc 1
C C3 -0.3895(4) 0.0895(4) 1.2094(4) 0.0691(10) Uani d 1
H H3 -0.4586 0.0968 1.2692 0.083 Uiso calc 1
C C4 -0.4008(4) -0.0546(4) 1.1024(3) 0.0526(8) Uani d 1
C C5 -0.5088(4) -0.1806(4) 1.0914(4) 0.0661(10) Uani d 1
H H5 -0.5771 -0.1709 1.1520 0.079 Uiso calc 1
C C6 -0.5151(4) -0.3180(5) 0.9924(4) 0.0789(11) Uani d 1
H H6 -0.5871 -0.4017 0.9852 0.095 Uiso calc 1
C C7 -0.4126(4) -0.3300(4) 0.9034(4) 0.0730(11) Uani d 1
H H7 -0.4144 -0.4235 0.8372 0.088 Uiso calc 1
C C8 -0.3080(4) -0.2069(4) 0.9106(3) 0.0586(9) Uani d 1
H H8 -0.2418 -0.2186 0.8482 0.070 Uiso calc 1
C C9 -0.2989(3) -0.0644(3) 1.0099(3) 0.0471(8) Uani d 1
C C10 -0.1920(3) 0.0706(3) 1.0238(3) 0.0444(7) Uani d 1
C C11 -0.1073(3) 0.0693(3) 0.9224(3) 0.0477(8) Uani d 1
H H11 -0.1189 -0.0206 0.8487 0.057 Uiso calc 1
C C12 0.0678(3) 0.1932(3) 0.8206(3) 0.0432(7) Uani d 1
C C13 0.0942(3) 0.0669(3) 0.7250(3) 0.0480(8) Uani d 1
H H13 0.0687 -0.0233 0.7316 0.058 Uiso calc 1
C C14 0.1589(3) 0.0737(3) 0.6188(3) 0.0456(8) Uani d 1
H H14 0.1759 -0.0126 0.5534 0.055 Uiso calc 1
C C15 0.1990(3) 0.2078(3) 0.6081(3) 0.0402(7) Uani d 1
C C16 0.1789(3) 0.3370(3) 0.7084(3) 0.0541(8) Uani d 1
H H16 0.2080 0.4282 0.7039 0.065 Uiso calc 1
C C17 0.1152(3) 0.3290(3) 0.8155(3) 0.0529(8) Uani d 1
H H17 0.1042 0.4158 0.8843 0.063 Uiso calc 1
C C18 0.5396(3) 0.3322(3) 0.5515(3) 0.0396(7) Uani d 1
C C19 0.7905(4) 0.4204(4) 0.6338(3) 0.0587(9) Uani d 1
H H19 0.8842 0.4882 0.6581 0.070 Uiso calc 1
C C20 0.7636(4) 0.2935(4) 0.6456(3) 0.0630(9) Uani d 1
H H20 0.8354 0.2625 0.6809 0.076 Uiso calc 1

loop_
_atom_site_aniso_label
_atom_site_aniso_U_11
_atom_site_aniso_U_22
_atom_site_aniso_U_33
_atom_site_aniso_U_12
_atom_site_aniso_U_13
_atom_site_aniso_U_23
S1 0.0429(5) 0.0418(4) 0.0496(5) 0.0035(3) 0.0057(4) 0.0262(4)
S2 0.0582(6) 0.0460(5) 0.0718(6) 0.0055(4) -0.0039(4) 0.0340(4)
O1 0.0905(19) 0.0571(14) 0.0641(16) 0.0136(14) 0.0200(13) 0.0156(12)
O2 0.0507(14) 0.0628(13) 0.0693(15) 0.0066(11) -0.0034(11) 0.0410(12)
O3 0.0565(14) 0.0419(11) 0.0489(13) 0.0080(10) 0.0141(10) 0.0191(10)
N1 0.0498(17) 0.0543(16) 0.0462(16) 0.0106(13) 0.0084(13) 0.0193(13)
N2 0.0409(15) 0.0411(14) 0.0596(17) 0.0020(11) 0.0073(13) 0.0319(12)
N3 0.0494(17) 0.0361(13) 0.0606(17) 0.0035(12) 0.0112(13) 0.0255(12)
C1 0.068(2) 0.052(2) 0.053(2) 0.0151(18) 0.0109(18) 0.0261(17)
C2 0.100(3) 0.067(2) 0.063(3) 0.033(2) 0.037(2) 0.0310(19)
C3 0.077(3) 0.090(3) 0.062(2) 0.038(2) 0.035(2) 0.044(2)
C4 0.048(2) 0.078(2) 0.048(2) 0.0256(18) 0.0149(16) 0.0382(18)
C5 0.056(2) 0.093(3) 0.069(3) 0.017(2) 0.0168(19) 0.054(2)
C6 0.066(3) 0.085(3) 0.087(3) -0.003(2) 0.005(2) 0.049(3)
C7 0.077(3) 0.068(2) 0.063(3) 0.004(2) 0.015(2) 0.0234(19)
C8 0.056(2) 0.065(2) 0.051(2) 0.0091(18) 0.0108(17) 0.0242(18)
C9 0.045(2) 0.062(2) 0.0433(19) 0.0161(16) 0.0071(15) 0.0295(16)
C10 0.0411(19) 0.0555(19) 0.0433(19) 0.0162(15) 0.0104(15) 0.0254(15)
C11 0.043(2) 0.0460(18) 0.052(2) 0.0091(15) 0.0041(16) 0.0198(15)
C12 0.0356(18) 0.0515(18) 0.0451(19) 0.0085(14) 0.0058(14) 0.0241(15)
C13 0.046(2) 0.0468(18) 0.060(2) 0.0105(15) 0.0152(16) 0.0312(16)
C14 0.047(2) 0.0458(17) 0.049(2) 0.0104(14) 0.0159(15) 0.0252(15)
C15 0.0320(17) 0.0415(16) 0.0461(18) 0.0048(13) 0.0063(13) 0.0198(14)
C16 0.052(2) 0.0432(18) 0.064(2) 0.0038(15) 0.0133(17) 0.0230(16)
C17 0.054(2) 0.0410(17) 0.054(2) 0.0090(15) 0.0138(17) 0.0120(15)
C18 0.044(2) 0.0334(15) 0.0400(17) 0.0041(14) 0.0088(14) 0.0165(13)
C19 0.042(2) 0.055(2) 0.070(2) 0.0014(16) 0.0001(17) 0.0240(18)
C20 0.048(2) 0.061(2) 0.075(2) 0.0089(17) -0.0123(17) 0.0276(18)

loop_
_atom_type_symbol
_atom_type_description
_atom_type_scat_dispersion_real
_atom_type_scat_dispersion_imag
_atom_type_scat_source
C C 0.0033 0.0016 'International Tables Vol C Tables 4.2.6.8 and 6.1.1.4'
H H 0.0000 0.0000 'International Tables Vol C Tables 4.2.6.8 and 6.1.1.4'
N N 0.0061 0.0033 'International Tables Vol C Tables 4.2.6.8 and 6.1.1.4'
O O 0.0106 0.0060 'International Tables Vol C Tables 4.2.6.8 and 6.1.1.4'
S S 0.1246 0.1234 'International Tables Vol C Tables 4.2.6.8 and 6.1.1.4'

loop_
_geom_angle_atom_site_label_1
_geom_angle_atom_site_label_2
_geom_angle_atom_site_label_3
_geom_angle
O2 S1 O3 117.41(13)
O2 S1 N2 103.97(12)
O3 S1 N2 112.68(13)
O2 S1 C15 108.18(13)
O3 S1 C15 106.92(12)
N2 S1 C15 107.23(13)
C20 S2 C18 90.63(15)
C11 N1 C12 125.0(3)
C11 N1 H1 117.5
C12 N1 H1 117.5
C18 N2 S1 121.34(19)
C18 N3 C19 116.1(2)
C18 N3 H3A 122.0
C19 N3 H3A 122.0
O1 C1 C10 123.0(3)
O1 C1 C2 118.7(3)
C10 C1 C2 118.2(3)
C3 C2 C1 119.8(3)
C3 C2 H2 120.1
C1 C2 H2 120.1
C2 C3 C4 124.1(3)
C2 C3 H3 118.0
C4 C3 H3 118.0
C5 C4 C9 121.1(3)
C5 C4 C3 121.0(3)
C9 C4 C3 117.8(3)
C6 C5 C4 120.7(3)
C6 C5 H5 119.6
C4 C5 H5 119.6
C5 C6 C7 118.7(3)
C5 C6 H6 120.6
C7 C6 H6 120.6
C8 C7 C6 121.4(3)
C8 C7 H7 119.3
C6 C7 H7 119.3
C7 C8 C9 121.4(3)
C7 C8 H8 119.3
C9 C8 H8 119.3
C8 C9 C4 116.5(3)
C8 C9 C10 124.6(3)
C4 C9 C10 118.9(3)
C11 C10 C1 118.7(3)
C11 C10 C9 120.1(3)
C1 C10 C9 121.0(3)
N1 C11 C10 123.7(3)
N1 C11 H11 118.1
C10 C11 H11 118.1
C13 C12 C17 120.2(3)
C13 C12 N1 121.6(3)
C17 C12 N1 118.2(3)
C12 C13 C14 119.7(3)
C12 C13 H13 120.2
C14 C13 H13 120.2
C13 C14 C15 120.9(3)
C13 C14 H14 119.6
C15 C14 H14 119.6
C16 C15 C14 119.2(3)
C16 C15 S1 121.3(2)
C14 C15 S1 119.4(2)
C15 C16 C17 119.4(3)
C15 C16 H16 120.3
C17 C16 H16 120.3
C12 C17 C16 120.5(3)
C12 C17 H17 119.8
C16 C17 H17 119.8
N2 C18 N3 121.3(3)
N2 C18 S2 129.4(2)
N3 C18 S2 109.3(2)
C20 C19 N3 112.2(3)
C20 C19 H19 123.9
N3 C19 H19 123.9
C19 C20 S2 111.8(3)
C19 C20 H20 124.1
S2 C20 H20 124.1

loop_
_geom_bond_atom_site_label_1
_geom_bond_atom_site_label_2
_geom_bond_distance
S1 O2 1.437(2)
S1 O3 1.4373(19)
S1 N2 1.599(2)
S1 C15 1.765(3)
S2 C20 1.726(3)
S2 C18 1.731(3)
O1 C1 1.280(4)
N1 C11 1.323(3)
N1 C12 1.424(4)
N1 H1 0.8600
N2 C18 1.322(3)
N3 C18 1.325(3)
N3 C19 1.375(4)
N3 H3A 0.8600
C1 C10 1.412(4)
C1 C2 1.453(4)
C2 C3 1.329(5)
C2 H2 0.9300
C3 C4 1.442(4)
C3 H3 0.9300
C4 C5 1.398(4)
C4 C9 1.408(4)
C5 C6 1.367(5)
C5 H5 0.9300
C6 C7 1.382(5)
C6 H6 0.9300
C7 C8 1.375(4)
C7 H7 0.9300
C8 C9 1.400(4)
C8 H8 0.9300
C9 C10 1.451(4)
C10 C11 1.401(4)
C11 H11 0.9300
C12 C13 1.366(4)
C12 C17 1.381(4)
C13 C14 1.379(4)
C13 H13 0.9300
C14 C15 1.389(4)
C14 H14 0.9300
C15 C16 1.386(4)
C16 C17 1.388(4)
C16 H16 0.9300
C17 H17 0.9300
C19 C20 1.322(4)
C19 H19 0.9300
C20 H20 0.9300

loop_
_geom_hbond_atom_site_label_D
_geom_hbond_atom_site_label_H
_geom_hbond_atom_site_label_A
_geom_hbond_site_symmetry_A
_geom_hbond_distance_DH
_geom_hbond_distance_HA
_geom_hbond_distance_DA
_geom_hbond_angle_DHA
N1 H1 O1 . 0.86 1.87 2.550(3) 134.2
N3 H3A S1 2_666 0.86 2.88 3.729(2) 167.9
N3 H3A O2 2_666 0.86 2.44 3.131(3) 138.3
N3 H3A N2 2_666 0.86 2.13 2.943(3) 158.3
C13 H13 O2 2_556 0.93 2.60 3.257(4) 127.7
C19 H19 O1 2_667 0.93 2.57 3.373(4) 145.3
C20 H20 Cg4 1_655 0.93 2.99 3.853(4) 156

loop_
_geom_torsion_atom_site_label_1
_geom_torsion_atom_site_label_2
_geom_torsion_atom_site_label_3
_geom_torsion_atom_site_label_4
_geom_torsion
O2 S1 N2 C18 -173.8(2)
O3 S1 N2 C18 -45.6(3)
C15 S1 N2 C18 71.8(3)
O1 C1 C2 C3 177.0(3)
C10 C1 C2 C3 0.7(5)
C1 C2 C3 C4 2.6(6)
C2 C3 C4 C5 177.8(4)
C2 C3 C4 C9 -1.8(5)
C9 C4 C5 C6 2.2(5)
C3 C4 C5 C6 -177.5(3)
C4 C5 C6 C7 0.0(6)
C5 C6 C7 C8 -1.7(6)
C6 C7 C8 C9 1.2(6)
C7 C8 C9 C4 0.9(5)
C7 C8 C9 C10 -179.9(3)
C5 C4 C9 C8 -2.6(4)
C3 C4 C9 C8 177.1(3)
C5 C4 C9 C10 178.2(3)
C3 C4 C9 C10 -2.1(4)
O1 C1 C10 C11 -6.1(5)
C2 C1 C10 C11 170.0(3)
O1 C1 C10 C9 179.3(3)
C2 C1 C10 C9 -4.6(5)
C8 C9 C10 C11 11.7(5)
C4 C9 C10 C11 -169.2(3)
C8 C9 C10 C1 -173.8(3)
C4 C9 C10 C1 5.3(4)
C12 N1 C11 C10 -175.4(3)
C1 C10 C11 N1 2.8(5)
C9 C10 C11 N1 177.4(3)
C11 N1 C12 C13 -23.2(4)
C11 N1 C12 C17 155.2(3)
C17 C12 C13 C14 -4.5(5)
N1 C12 C13 C14 173.9(3)
C12 C13 C14 C15 0.6(5)
C13 C14 C15 C16 2.6(4)
C13 C14 C15 S1 -173.1(2)
O2 S1 C15 C16 -60.6(3)
O3 S1 C15 C16 172.1(2)
N2 S1 C15 C16 51.0(3)
O2 S1 C15 C14 115.0(2)
O3 S1 C15 C14 -12.4(3)
N2 S1 C15 C14 -133.4(2)
C14 C15 C16 C17 -1.9(4)
S1 C15 C16 C17 173.7(2)
C13 C12 C17 C16 5.2(5)
N1 C12 C17 C16 -173.2(3)
C15 C16 C17 C12 -1.9(5)
S1 N2 C18 N3 177.9(2)
S1 N2 C18 S2 -2.8(4)
C19 N3 C18 N2 178.6(3)
C19 N3 C18 S2 -0.9(3)
C20 S2 C18 N2 -178.0(3)
C20 S2 C18 N3 1.4(2)
C18 N3 C19 C20 -0.4(4)
N3 C19 C20 S2 1.5(4)
C18 S2 C20 C19 -1.7(3)

_cod_database_fobs_code 2240777
